data_2242597
loop_
_publ_author_name
'F\'abry, Jan'

_publ_section_title
;
 A resonance-assisted intramolecular hydrogen bond in compounds containing
 2-hydroxy-3,5-dinitrobenzoic acid and its various deprotonated forms:
 redetermination of several related structures
;
_journal_coeditor_code SU5452
_journal_issue 9
_journal_name_full 'Acta Crystallographica Section E'
_journal_page_first 1344
_journal_page_last 1357
_journal_paper_doi 10.1107/S2056989018011544
_journal_volume 74
_journal_year 2018
_chemical_formula_iupac '[Zn (C3 H4 N2)4] (C7 H3 N2 O7)2'
_chemical_formula_moiety 'C12 H16 N8 Zn 2+, 2(C7 H3 N2 O7 -)'
_chemical_formula_sum 'C26 H22 N12 O14 Zn'
_chemical_formula_weight 791.93
_chemical_name_systematic
;
Tetrakis(1<i>H</i>-imidazole-\k<i>N</i>^3^)zinc(II)
bis(2-hydroxy-3,5-dinitrobenzoate)
;
_space_group_IT_number 15
_symmetry_cell_setting monoclinic
_symmetry_space_group_name_Hall '-C 2yc'
_symmetry_space_group_name_H-M 'C 1 2/c 1'
_atom_sites_solution_hydrogens difmap
_atom_sites_solution_primary direct
_atom_sites_solution_secondary difmap
_audit_creation_method SHELXL-97
_cell_angle_alpha 90.00
_cell_angle_beta 97.658(6)
_cell_angle_gamma 90.00
_cell_formula_units_Z 4
_cell_length_a 25.0809(15)
_cell_length_b 6.7251(4)
_cell_length_c 18.9145(10)
_cell_measurement_reflns_used 3242
_cell_measurement_temperature 293(2)
_cell_measurement_theta_max 26.86
_cell_measurement_theta_min 2.12
_cell_volume 3161.9(3)
_computing_cell_refinement
;
SAINT (Bruker, 1999)
;
_computing_data_collection
;
SMART (Bruker, 1999)
;
_computing_data_reduction
;
SAINT (Bruker, 1999)
;
_computing_structure_refinement
;
JANA2006 (Petricek et al., 2014)
;
_computing_structure_solution
;
SHELXS97 (Sheldrick, 2008)
;
_diffrn_ambient_temperature 293(2)
_diffrn_measured_fraction_theta_full 0.998
_diffrn_measured_fraction_theta_max 0.998
_diffrn_measurement_device_type 'Bruker APEX-II area-detector'
_diffrn_measurement_method '\f and \w'
_diffrn_radiation_monochromator graphite
_diffrn_radiation_source 'fine-focus sealed tube'
_diffrn_radiation_type MoK\a
_diffrn_radiation_wavelength 0.71073
_diffrn_reflns_av_R_equivalents 0.0580
_diffrn_reflns_av_sigmaI/netI 0.0514
_diffrn_reflns_limit_h_max 31
_diffrn_reflns_limit_h_min -32
_diffrn_reflns_limit_k_max 8
_diffrn_reflns_limit_k_min -8
_diffrn_reflns_limit_l_max 24
_diffrn_reflns_limit_l_min -24
_diffrn_reflns_number 20634
_diffrn_reflns_theta_full 27.55
_diffrn_reflns_theta_max 27.55
_diffrn_reflns_theta_min 1.64
_diffrn_standards_number 0
_exptl_absorpt_coefficient_mu 0.868
_exptl_absorpt_correction_T_max 0.9182
_exptl_absorpt_correction_T_min 0.8455
_exptl_absorpt_correction_type multi-scan
_exptl_absorpt_process_details
;
(SADABS; Bruker, 1999)
;
_exptl_crystal_colour yellow
_exptl_crystal_density_diffrn 1.664
_exptl_crystal_density_method 'not measured'
_exptl_crystal_description platelet
_exptl_crystal_F_000 1616
_exptl_crystal_size_max 0.20
_exptl_crystal_size_mid 0.18
_exptl_crystal_size_min 0.10
_refine_diff_density_max 0.23
_refine_diff_density_min -0.23
_refine_ls_extinction_coef 14E2(5)
_refine_ls_extinction_method
;
B-C type 1 Lorentzian isotropic (Becker & Coppens, 1974)
;
_refine_ls_goodness_of_fit_ref 1.23
_refine_ls_hydrogen_treatment mixed
_refine_ls_matrix_type full
_refine_ls_number_constraints 32
_refine_ls_number_parameters 244
_refine_ls_number_reflns 3635
_refine_ls_number_restraints 0
_refine_ls_R_factor_all 0.0750
_refine_ls_R_factor_gt 0.0357
_refine_ls_shift/su_max 0.0071
_refine_ls_shift/su_mean 0.0009
_refine_ls_structure_factor_coef Fsqd
_refine_ls_weighting_details w=1/(\s^2^(I)+0.0004I^2^)
_refine_ls_weighting_scheme sigma
_refine_ls_wR_factor_gt 0.0652
_refine_ls_wR_factor_ref 0.0753
_reflns_number_gt 2152
_reflns_number_total 3635
_reflns_threshold_expression I>3\s(I)
_cod_data_source_file su5452sup1.cif
_cod_data_source_block JEVNAA
_cod_original_sg_symbol_H-M 'C 2/c'
_cod_database_code 2242597

loop_
_space_group_symop_id
_space_group_symop_operation_xyz
1 x,y,z
2 -x,y,-z+1/2
3 -x,-y,-z
4 x,-y,z+1/2
5 x+1/2,y+1/2,z
6 -x+1/2,y+1/2,-z+1/2
7 -x+1/2,-y+1/2,-z
8 x+1/2,-y+1/2,z+1/2

loop_
_atom_site_type_symbol
_atom_site_label
_atom_site_fract_x
_atom_site_fract_y
_atom_site_fract_z
_atom_site_U_iso_or_equiv
_atom_site_adp_type
_atom_site_calc_flag
_atom_site_occupancy
C C1 0.47960(10) 0.4200(3) 0.62639(13) 0.0460(10) Uani d 1
H H1 0.444004 0.398202 0.633096 0.0552 Uiso d 1
C C2 0.50386(10) 0.3369(4) 0.57533(13) 0.0484(10) Uani d 1
H H2 0.488745 0.248295 0.540565 0.0581 Uiso d 1
C C3 0.56018(9) 0.5299(3) 0.63970(12) 0.0401(9) Uani d 1
H H3 0.591591 0.597819 0.656666 0.0481 Uiso d 1
C C4 0.59325(9) 0.9065(4) 0.83991(12) 0.0404(9) Uani d 1
H H4 0.591722 0.823229 0.87885 0.0485 Uiso d 1
N N4 0.62879(7) 1.0508(3) 0.83789(11) 0.0471(8) Uani d 1
C C6 0.57665(9) 1.0451(4) 0.73735(13) 0.0444(9) Uani d 1
H H6 0.560952 1.074705 0.691199 0.0533 Uiso d 1
C C7 0.73999(9) 0.4553(3) 0.34225(11) 0.0329(8) Uani d 1
C C8 0.79245(9) 0.5059(3) 0.36676(12) 0.0342(8) Uani d 1
H H8 0.817639 0.51762 0.335092 0.0411 Uiso d 1
C C9 0.80717(8) 0.5388(3) 0.43803(12) 0.0311(8) Uani d 1
C C10 0.77048(8) 0.5210(3) 0.48978(12) 0.0302(8) Uani d 1
C C11 0.71702(8) 0.4593(3) 0.46099(11) 0.0282(7) Uani d 1
C C12 0.70286(9) 0.4300(3) 0.38898(12) 0.0323(8) Uani d 1
H H12 0.667845 0.392676 0.371656 0.0388 Uiso d 1
C C13 0.67545(9) 0.4249(3) 0.50834(12) 0.0333(8) Uani d 1
N N1 0.51487(7) 0.5429(3) 0.66784(9) 0.0373(7) Uani d 1
N N2 0.55523(8) 0.4075(3) 0.58408(10) 0.0438(8) Uani d 1
N N3 0.56024(7) 0.8957(3) 0.77961(9) 0.0354(7) Uani d 1
C C5 0.61854(9) 1.1406(4) 0.77303(14) 0.0479(10) Uani d 1
H H5 0.637064 1.247402 0.75675 0.0575 Uiso d 1
N N5 0.72386(8) 0.4225(3) 0.26644(10) 0.0427(8) Uani d 1
N N6 0.86351(7) 0.5897(3) 0.46068(11) 0.0403(8) Uani d 1
O O1 0.78238(6) 0.5518(2) 0.55681(8) 0.0378(6) Uani d 1
O O2 0.68832(6) 0.4695(2) 0.57640(8) 0.0420(6) Uani d 1
O O3 0.63104(6) 0.3579(2) 0.48669(8) 0.0426(6) Uani d 1
O O4 0.67630(7) 0.3835(3) 0.24643(8) 0.0575(7) Uani d 1
O O5 0.75772(7) 0.4340(3) 0.22570(9) 0.0662(8) Uani d 1
O O6 0.89634(7) 0.5475(3) 0.42013(9) 0.0658(8) Uani d 1
O O7 0.87622(6) 0.6730(3) 0.51757(9) 0.0568(7) Uani d 1
Zn Zn1 0.5 0.70908(6) 0.75 0.03866(15) Uani d 1
H H1a 0.728641 0.508268 0.579335 0.108(11) Uiso d 1
H H2a 0.580668 0.367714 0.552562 0.088(9) Uiso d 1
H H4a 0.657593 1.098579 0.870594 0.106(11) Uiso d 1

loop_
_atom_site_aniso_label
_atom_site_aniso_U_11
_atom_site_aniso_U_22
_atom_site_aniso_U_33
_atom_site_aniso_U_12
_atom_site_aniso_U_13
_atom_site_aniso_U_23
_atom_site_aniso_type_symbol
C1 0.0323(14) 0.0558(17) 0.0507(17) -0.0069(12) 0.0086(12) -0.0071(13) C
C2 0.0460(16) 0.0536(18) 0.0448(17) -0.0064(13) 0.0033(12) -0.0116(13) C
C3 0.0327(13) 0.0485(16) 0.0396(16) -0.0053(11) 0.0071(11) 0.0037(12) C
C4 0.0366(14) 0.0491(16) 0.0343(15) 0.0066(12) 0.0004(11) 0.0062(12) C
N4 0.0332(12) 0.0568(15) 0.0484(15) -0.0016(10) -0.0048(10) -0.0044(11) N
C6 0.0416(15) 0.0568(17) 0.0336(15) -0.0015(12) 0.0004(12) 0.0077(13) C
C7 0.0344(13) 0.0369(14) 0.0264(14) 0.0024(10) 0.0002(10) -0.0008(10) C
C8 0.0332(13) 0.0366(14) 0.0337(15) 0.0009(10) 0.0073(10) 0.0030(10) C
C9 0.0254(12) 0.0287(13) 0.0382(15) -0.0031(9) 0.0003(10) -0.0001(10) C
C10 0.0338(13) 0.0219(12) 0.0342(14) 0.0035(9) 0.0013(10) 0.0006(10) C
C11 0.0288(12) 0.0245(12) 0.0310(14) 0.0011(9) 0.0030(10) -0.0013(10) C
C12 0.0281(12) 0.0306(14) 0.0370(15) 0.0009(9) -0.0002(10) 0.0004(10) C
C13 0.0338(13) 0.0312(14) 0.0356(15) 0.0037(10) 0.0067(11) -0.0026(10) C
N1 0.0341(11) 0.0433(13) 0.0357(12) -0.0029(9) 0.0086(9) -0.0001(9) N
N2 0.0437(12) 0.0526(14) 0.0371(13) 0.0034(10) 0.0126(10) -0.0035(10) N
N3 0.0321(10) 0.0442(12) 0.0288(11) 0.0016(9) 0.0003(9) 0.0042(9) N
C5 0.0393(15) 0.0540(18) 0.0499(18) -0.0090(12) 0.0040(12) 0.0069(14) C
N5 0.0414(13) 0.0517(14) 0.0338(13) 0.0032(10) 0.0004(10) -0.0005(10) N
N6 0.0327(11) 0.0435(13) 0.0438(14) -0.0038(9) 0.0023(10) 0.0059(10) N
O1 0.0362(9) 0.0445(10) 0.0308(10) -0.0009(7) -0.0026(7) -0.0054(7) O
O2 0.0399(10) 0.0552(11) 0.0313(10) -0.0055(8) 0.0056(7) -0.0066(8) O
O3 0.0325(9) 0.0561(11) 0.0400(10) -0.0091(8) 0.0079(7) -0.0084(8) O
O4 0.0395(10) 0.0890(14) 0.0408(11) -0.0047(9) -0.0063(8) -0.0048(9) O
O5 0.0499(11) 0.1146(17) 0.0361(11) -0.0057(10) 0.0133(9) -0.0036(10) O
O6 0.0351(10) 0.1012(16) 0.0635(13) -0.0075(10) 0.0156(9) -0.0121(11) O
O7 0.0430(10) 0.0799(14) 0.0453(11) -0.0182(9) -0.0029(8) -0.0108(10) O
Zn1 0.0355(2) 0.0455(3) 0.0352(3) 0 0.00566(17) 0 Zn

loop_
_atom_type_symbol
_atom_type_scat_dispersion_real
_atom_type_scat_dispersion_imag
_atom_type_scat_source
C 0.0033 0.0016 'International Tables Vol C tables 4.2.6.8 and 6.1.1.1'
H 0.0000 0.0000 'International Tables Vol C tables 4.2.6.8 and 6.1.1.1'
N 0.0061 0.0033 'International Tables Vol C tables 4.2.6.8 and 6.1.1.1'
O 0.0106 0.0060 'International Tables Vol C tables 4.2.6.8 and 6.1.1.1'
Zn 0.2839 1.4301 'International Tables Vol C tables 4.2.6.8 and 6.1.1.1'

loop_
_geom_angle_atom_site_label_1
_geom_angle_atom_site_label_2
_geom_angle_atom_site_label_3
_geom_angle
H1 C1 C2 124.94
H1 C1 N1 124.94
C2 C1 N1 110.1(2)
C1 C2 H2 126.81
C1 C2 N2 106.4(2)
H2 C2 N2 126.81
H3 C3 N1 124.28
H3 C3 N2 124.28
N1 C3 N2 111.44(19)
H4 C4 N4 124.35
H4 C4 N3 124.35
N4 C4 N3 111.3(2)
C4 N4 C5 107.74(19)
C4 N4 H4a 133.8(2)
C5 N4 H4a 118.5(2)
H6 C6 N3 125.29
H6 C6 C5 125.29
N3 C6 C5 109.4(2)
C8 C7 C12 120.8(2)
C8 C7 N5 119.8(2)
C12 C7 N5 119.40(19)
C7 C8 H8 120.27
C7 C8 C9 119.5(2)
H8 C8 C9 120.27
C8 C9 C10 123.06(18)
C8 C9 N6 116.8(2)
C10 C9 N6 120.16(19)
C9 C10 C11 114.56(19)
C9 C10 O1 125.18(18)
C11 C10 O1 120.2(2)
C10 C11 C12 121.4(2)
C10 C11 C13 120.78(19)
C12 C11 C13 117.85(18)
C7 C12 C11 120.69(19)
C7 C12 H12 119.65
C11 C12 H12 119.66
C11 C13 O2 117.03(18)
C11 C13 O3 122.6(2)
O2 C13 O3 120.3(2)
C1 N1 C3 104.66(19)
C2 N2 C3 107.4(2)
C2 N2 H2a 121.3(2)
C3 N2 H2a 131.3(2)
C4 N3 C6 105.04(18)
N4 C5 C6 106.5(2)
N4 C5 H5 126.75
C6 C5 H5 126.75
C7 N5 O4 117.82(19)
C7 N5 O5 119.10(18)
O4 N5 O5 123.08(19)
C9 N6 O6 117.66(19)
C9 N6 O7 119.73(19)
O6 N6 O7 122.61(18)
C10 O1 H1a 98.67(13)
C13 O2 H1a 102.66(16)
O1 H1a O2 160.37(10)

loop_
_geom_bond_atom_site_label_1
_geom_bond_atom_site_label_2
_geom_bond_distance
C1 H1 0.93
C1 C2 1.331(4)
C1 N1 1.377(3)
C2 H2 0.93
C2 N2 1.362(3)
C3 H3 0.93
C3 N1 1.320(3)
C3 N2 1.328(3)
C4 H4 0.93
C4 N4 1.322(3)
C4 N3 1.319(3)
N4 C5 1.361(3)
N4 H4a 0.9427(18)
C6 H6 0.93
C6 N3 1.381(3)
C6 C5 1.335(3)
C7 C8 1.378(3)
C7 C12 1.377(3)
C7 N5 1.454(3)
C8 H8 0.93
C8 C9 1.367(3)
C9 C10 1.435(3)
C9 N6 1.462(3)
C10 C11 1.440(3)
C10 O1 1.280(3)
C11 C12 1.375(3)
C11 C13 1.480(3)
C12 H12 0.93
C13 O2 1.319(3)
C13 O3 1.220(3)
N2 H2a 0.967(2)
C5 H5 0.93
N5 O4 1.231(3)
N5 O5 1.223(3)
N6 O6 1.231(3)
N6 O7 1.217(3)
O1 H1a 1.4955(15)
O2 H1a 1.0386(15)

loop_
_geom_hbond_atom_site_label_D
_geom_hbond_atom_site_label_H
_geom_hbond_atom_site_label_A
_geom_hbond_site_symmetry_A
_geom_hbond_distance_DH
_geom_hbond_distance_HA
_geom_hbond_distance_DA
_geom_hbond_angle_DHA
C4 H4 O3 4_565 0.93 2.47 3.327(3) 154
O2 H1a C10 . 1.0386(15) 2.110(2) 2.820(3) 123.50(10)
O2 H1a O1 . 1.0386(15) 1.4955(15) 2.498(2) 160.40(10)
N2 H2a O3 . 0.967(2) 1.8902(16) 2.838(3) 165.87(12)
N4 H4a O1 6_656 0.9427(18) 1.9236(14) 2.784(2) 150.60(13)
N4 H4a O7 6_656 0.9427(18) 2.4336(18) 2.873(3) 108.36(13)
